data_1533522
loop_
_publ_author_name
'Armbruster, T.'
'Berlepsch, P.'
'Hetherington, C.J.D.'
'Gnos, E.'

_publ_section_title
;
 Crystal chemistry and structure refinements of barian muscovites from the
 Berisal complex, Simplon region, Switzerland
;
_journal_name_full
;
Schweizerische Mineralogische und Petrographische Mitteilungen
;
_journal_page_first 537
_journal_page_last 547
_journal_volume 82
_journal_year 2002
_chemical_formula_sum 'Al3.1 Ba0.32 Fe0.03 H2 K0.55 Na0.13 O12 Si2.87'
_chemical_name_systematic
;
(K0.55 Ba0.32 Na0.13) (Al1.97 Fe0.03) (Si2.87 Al1.13 O10) (O H)2
;
_space_group_IT_number 15
_symmetry_space_group_name_Hall '-C 2yc'
_symmetry_space_group_name_H-M 'C 1 2/c 1'
_cell_angle_alpha 90
_cell_angle_beta 95.81
_cell_angle_gamma 90
_cell_formula_units_Z 4
_cell_length_a 5.202
_cell_length_b 9.025
_cell_length_c 19.925
_cell_volume 930.635
_citation_journal_id_ASTM SMPTA8
_cod_data_source_file Armbruster_SMPTA8_2002_653.cif
_cod_data_source_block H2Al3.1Ba0.32Fe0.03K0.55Na0.13O12Si2.87
_cod_original_cell_volume 930.6345
_cod_original_formula_sum 'H2 Al3.1 Ba0.32 Fe0.03 K0.55 Na0.13 O12 Si2.87'
_cod_database_code 1533522

loop_
_symmetry_equiv_pos_as_xyz
x,y,z
-x,y,-z+1/2
-x,-y,-z
x,-y,z-1/2
x+1/2,y+1/2,z
-x+1/2,y+1/2,-z+1/2
-x+1/2,-y+1/2,-z
x+1/2,-y+1/2,z-1/2

loop_
_atom_site_label
_atom_site_type_symbol
_atom_site_fract_x
_atom_site_fract_y
_atom_site_fract_z
_atom_site_occupancy
_atom_site_U_iso_or_equiv
Ba1 Ba+2 0 0.90081 0.25 0.318 0.0
Na1 Na+1 0 0.90081 0.25 0.131 0.0
Si2 Si+4 0.048 0.24144 0.36362 0.7175 0.0
Al2 Al+3 0.048 0.24144 0.36362 0.2825 0.0
H1 H+1 0.389 0.643 0.553 1 0.0
Si1 Si+4 0.035 0.57045 0.36344 0.7175 0.0
O1 O-2 0.25 0.1303 0.32911 1 0.0
K1 K+1 0 0.90081 0.25 0.551 0.0
O5 O-2 0.0395 0.5564 0.44632 1 0.0
Al3 Al+3 0.7495 0.58316 0.50002 0.986 0.0
O4 O-2 0.2488 0.6888 0.33974 1 0.0
O6 O-2 0.4576 0.5613 0.55131 1 0.0
O2 O-2 0.5813 0.9071 0.32959 1 0.0
O3 O-2 0.1134 0.2487 0.44616 1 0.0
Al1 Al+3 0.035 0.57045 0.36344 0.2825 0.0
Fe1 Fe+3 0.7495 0.58316 0.50002 0.014 0.0
